data_4312212
loop_
_publ_author_name
'Nicolas Mercier'
'Sylvain Poiroux'
'Am\'ed\'ee Riou'
'Patrick Batail'

_publ_contact_author_address
;
Laboratoire Ingenierie Moleculaire Materiaux Organiques
UMR CNRS 6501, Faculte des Sciences, 2 Bd Lavoisier, F-49045 Angers, France
;
_publ_contact_author_email nicolas.mercier@univ-angers.fr
_publ_contact_author_fax (33)2.41.73.54.05
_publ_contact_author_name 'Mercier, Nicolas'
_publ_contact_author_phone (33)2.41.73.50.83
_publ_section_title
;
 Unique Hydrogen Bonding Correlating with a Reduced Band Gap and Phase
 Transition in the Hybrid Perovskites (HO(CH2)2NH3)2PbX4 (X = I, Br)
;
_journal_name_full 'Inorganic Chemistry'
_journal_page_first 8361
_journal_page_last 8366
_journal_paper_doi 10.1021/ic048814u
_journal_volume 43
_journal_year 2004
_chemical_compound_source 'synthesis as described'
_chemical_formula_moiety 'C4 H16 Br4 N2 O2 Pb1'
_chemical_formula_sum 'C4 H16 Br4 N2 O2 Pb'
_chemical_formula_weight 651
_chemical_name_systematic
;
 ?
;
_space_group_IT_number 60
_symmetry_cell_setting orthorhombic
_symmetry_Int_Tables_number 60
_symmetry_space_group_name_Hall '-P 2n 2ab'
_symmetry_space_group_name_H-M 'P b c n'
_atom_sites_solution_hydrogens geom
_atom_sites_solution_primary direct
_atom_sites_solution_secondary difmap
_audit_conform_dict_location ftp://ftp.iucr.org/pub/cif_core.dic
_audit_conform_dict_name cif_core.dic
_audit_conform_dict_version 2.2
_audit_creation_date 2004-03-03T10:02:11-00:00
_audit_creation_method 'WinGX routine CIF_UPDATE'
_cell_angle_alpha 90
_cell_angle_beta 90
_cell_angle_gamma 90
_cell_formula_units_Z 4
_cell_length_a 8.4625(6)
_cell_length_b 8.6470(10)
_cell_length_c 19.918(2)
_cell_measurement_reflns_used 0
_cell_measurement_temperature 293(2)
_cell_measurement_theta_max 0
_cell_measurement_theta_min 0
_cell_measurement_wavelength 0.71073
_cell_volume 1457.5(2)
_computing_molecular_graphics 'Ortep-3 for Windows (Farrugia, 1997)'
_computing_publication_material 'WinGX publication routines (Farrugia, 1999)'
_computing_structure_refinement 'SHELXL-97 (Sheldrick, 1997)'
_computing_structure_solution 'SHELXS-97 (Sheldrick, 1997)'
_diffrn_ambient_temperature 293(2)
_diffrn_measured_fraction_theta_full 0.989
_diffrn_measured_fraction_theta_max 0.989
_diffrn_measurement_device '\k-geometry diffractometer'
_diffrn_measurement_device_type area_detector
_diffrn_measurement_method CCD
_diffrn_radiation_monochromator graphite
_diffrn_radiation_probe x-ray
_diffrn_radiation_type MoK\a
_diffrn_radiation_wavelength 0.71073
_diffrn_reflns_av_R_equivalents 0.1178
_diffrn_reflns_av_unetI/netI 0.0457
_diffrn_reflns_limit_h_max 11
_diffrn_reflns_limit_h_min -11
_diffrn_reflns_limit_k_max 10
_diffrn_reflns_limit_k_min -12
_diffrn_reflns_limit_l_max 24
_diffrn_reflns_limit_l_min -28
_diffrn_reflns_number 28871
_diffrn_reflns_theta_full 30.09
_diffrn_reflns_theta_max 30.09
_diffrn_reflns_theta_min 3.16
_exptl_absorpt_coefficient_mu 22.521
_exptl_absorpt_correction_T_max 0.2603
_exptl_absorpt_correction_T_min 0.0068
_exptl_absorpt_correction_type gaussian
_exptl_absorpt_process_details
;
        a grid of 46 x 44 x  8 = 16192 sampling points was used
;
_exptl_crystal_colour yellow
_exptl_crystal_density_diffrn 2.967
_exptl_crystal_density_method 'not measured'
_exptl_crystal_description prism
_exptl_crystal_F_000 1168
_exptl_crystal_size_max 0.3
_exptl_crystal_size_mid 0.3
_exptl_crystal_size_min 0.05
_refine_diff_density_max 1.018
_refine_diff_density_min -1.703
_refine_diff_density_rms 0.215
_refine_ls_extinction_coef 0.00493(16)
_refine_ls_extinction_expression Fc^*^=kFc[1+0.001xFc^2^\l^3^/sin(2\q)]^-1/4^
_refine_ls_extinction_method SHELXL
_refine_ls_goodness_of_fit_ref 1.121
_refine_ls_hydrogen_treatment mixed
_refine_ls_matrix_type full
_refine_ls_number_parameters 62
_refine_ls_number_reflns 2119
_refine_ls_number_restraints 0
_refine_ls_restrained_S_all 1.121
_refine_ls_R_factor_all 0.0643
_refine_ls_R_factor_gt 0.0364
_refine_ls_shift/su_max 0
_refine_ls_shift/su_mean 0
_refine_ls_structure_factor_coef Fsqd
_refine_ls_weighting_details 'calc w=1/[\s^2^(Fo^2^)+(0.0126P)^2^+4.9855P] where P=(Fo^2^+2Fc^2^)/3'
_refine_ls_weighting_scheme calc
_refine_ls_wR_factor_gt 0.058
_refine_ls_wR_factor_ref 0.0647
_reflns_number_gt 1540
_reflns_number_total 2119
_reflns_threshold_expression >2sigma(I)
_cod_data_source_file ic048814usi20040826_080724_1.cif
_cod_data_source_block (NH3-CH2-CH2-OH)PbBr4
_cod_database_code 4312212
_exptl_absorpt_correction_t_ave 0.134

loop_
_symmetry_equiv_pos_as_xyz
'x, y, z'
'-x+1/2, -y+1/2, z+1/2'
'x+1/2, -y+1/2, -z'
'-x, y, -z+1/2'
'-x, -y, -z'
'x-1/2, y-1/2, -z-1/2'
'-x-1/2, y-1/2, z'
'x, -y, z-1/2'

loop_
_atom_site_label
_atom_site_type_symbol
_atom_site_fract_x
_atom_site_fract_y
_atom_site_fract_z
_atom_site_U_iso_or_equiv
_atom_site_adp_type
_atom_site_occupancy
_atom_site_symmetry_multiplicity
_atom_site_calc_flag
_atom_site_refinement_flags
_atom_site_disorder_assembly
_atom_site_disorder_group
O O 0.3227(5) 0.0572(6) 0.0280(3) 0.0527(13) Uani 1 1 d . . .
N N 0.5786(7) -0.0134(6) 0.1103(3) 0.0493(14) Uani 1 1 d . . .
H2A H 0.6301 -0.0376 0.1478 0.074 Uiso 1 1 calc R . .
H2B H 0.6475 -0.0011 0.077 0.074 Uiso 1 1 calc R . .
H2C H 0.5116 -0.0892 0.1 0.074 Uiso 1 1 calc R . .
C2 C 0.4003(11) 0.1755(8) 0.0631(4) 0.062(2) Uani 1 1 d . . .
H2D H 0.3217 0.2488 0.0789 0.075 Uiso 1 1 calc R . .
H2E H 0.469 0.2299 0.0321 0.075 Uiso 1 1 calc R . .
C1 C 0.4936(10) 0.1256(10) 0.1201(5) 0.078(3) Uani 1 1 d . . .
H1A H 0.568 0.2069 0.1312 0.094 Uiso 1 1 calc R . .
H1B H 0.4238 0.1124 0.1583 0.094 Uiso 1 1 calc R . .
H1 H 0.2312 0.0278 0.0386 0.07(3) Uiso 1 1 d . . .
Pb Pb 0 0.08752(3) 0.25 0.02269(11) Uani 1 2 d S . .
Br1 Br -0.23989(7) 0.34989(7) 0.25839(3) 0.04349(18) Uani 1 1 d . . .
Br2 Br -0.03391(7) 0.09373(7) 0.10064(3) 0.04078(17) Uani 1 1 d . . .

loop_
_atom_site_aniso_label
_atom_site_aniso_U_11
_atom_site_aniso_U_22
_atom_site_aniso_U_33
_atom_site_aniso_U_23
_atom_site_aniso_U_13
_atom_site_aniso_U_12
O 0.038(2) 0.066(3) 0.053(3) -0.012(3) -0.002(2) -0.003(2)
N 0.053(3) 0.049(3) 0.046(4) 0.007(3) -0.014(3) 0.000(3)
C2 0.094(6) 0.037(4) 0.056(5) -0.001(4) -0.010(5) 0.004(4)
C1 0.081(6) 0.072(5) 0.082(7) -0.034(5) -0.025(5) 0.017(5)
Pb 0.02098(14) 0.02036(14) 0.02674(16) 0 0.00004(12) 0
Br1 0.0411(3) 0.0416(3) 0.0478(4) 0.0111(3) 0.0116(3) 0.0190(3)
Br2 0.0470(4) 0.0455(3) 0.0299(3) -0.0012(3) 0.0027(3) 0.0009(3)

loop_
_atom_type_symbol
_atom_type_description
_atom_type_scat_dispersion_real
_atom_type_scat_dispersion_imag
_atom_type_scat_source
C C 0.003 0.002 'International Tables Vol C Tables 4.2.6.8 and 6.1.1.4'
H H 0 0 'International Tables Vol C Tables 4.2.6.8 and 6.1.1.4'
Br Br -0.29 2.46 'International Tables Vol C Tables 4.2.6.8 and 6.1.1.4'
N N 0.006 0.003 'International Tables Vol C Tables 4.2.6.8 and 6.1.1.4'
O O 0.011 0.006 'International Tables Vol C Tables 4.2.6.8 and 6.1.1.4'
Pb Pb -3.394 10.111 'International Tables Vol C Tables 4.2.6.8 and 6.1.1.4'

loop_
_exptl_crystal_face_index_h
_exptl_crystal_face_index_k
_exptl_crystal_face_index_l
_exptl_crystal_face_perp_dist
-1 0 0 0.2
0 0 1 0.03
0 0 -1 0.03
-1 -2 0 0.24
1 2 0 0.15
1 -1 0 0.2
-1 1 0 0.2

loop_
_geom_angle_atom_site_label_1
_geom_angle_atom_site_label_2
_geom_angle_atom_site_label_3
_geom_angle
_geom_angle_site_symmetry_1
_geom_angle_site_symmetry_3
_geom_angle_publ_flag
O C2 C1 115.4(6) . . ?
N C1 C2 115.0(7) . . ?
Br2 Pb Br2 177.94(3) 4 . ?
Br2 Pb Br1 91.556(18) 4 7 ?
Br2 Pb Br1 89.846(18) . 7 ?
Br2 Pb Br1 89.846(18) 4 6_656 ?
Br2 Pb Br1 91.556(18) . 6_656 ?
Br1 Pb Br1 94.10(3) 7 6_656 ?
Br2 Pb Br1 88.697(18) 4 4 ?
Br2 Pb Br1 89.771(18) . 4 ?
Br1 Pb Br1 174.86(3) 7 4 ?
Br1 Pb Br1 91.030(8) 6_656 4 ?
Br2 Pb Br1 89.771(18) 4 . ?
Br2 Pb Br1 88.697(18) . . ?
Br1 Pb Br1 91.030(8) 7 . ?
Br1 Pb Br1 174.86(3) 6_656 . ?
Br1 Pb Br1 83.84(3) 4 . ?
Pb Br1 Pb 171.85(3) 6_566 . ?

loop_
_geom_bond_atom_site_label_1
_geom_bond_atom_site_label_2
_geom_bond_distance
_geom_bond_site_symmetry_2
_geom_bond_publ_flag
O C2 1.403(8) . ?
N C1 1.414(9) . ?
C2 C1 1.448(12) . ?
Pb Br2 2.9892(7) 4 ?
Pb Br2 2.9892(7) . ?
Pb Br1 3.0158(6) 7 ?
Pb Br1 3.0158(6) 6_656 ?
Pb Br1 3.0490(6) 4 ?
Pb Br1 3.0490(6) . ?
Br1 Pb 3.0158(6) 6_566 ?

loop_
_geom_hbond_atom_site_label_D
_geom_hbond_atom_site_label_H
_geom_hbond_atom_site_label_A
_geom_hbond_distance_DH
_geom_hbond_distance_HA
_geom_hbond_distance_DA
_geom_hbond_angle_DHA
_geom_hbond_site_symmetry_A
N H2A Br1 0.89 2.58 3.458(6) 168.9 7_655
N H2B O 0.89 2.16 2.903(8) 140.4 5_655
N H2B Br2 0.89 2.86 3.413(6) 122 1_655
N H2C Br2 0.89 2.75 3.423(6) 133.6 7_655
O H1 Br2 0.842(5) 2.62 3.362(5) 147.0(3) .
